data_4080575
loop_
_publ_author_name
'Zhang, Xiaolei'
'Tang, Xiao'
'Yang, Jiajia'
'Li, Yizhi'
'Yan, Hong'
'Bregadze, Vladimir I.'

_publ_section_title
;
 Boron-Substitutedo-Carboranetrithiol To Construct Trimeric Cobalt
 Clusters
;
_journal_issue 6
_journal_name_full Organometallics
_journal_page_first 2014
_journal_paper_doi 10.1021/om400097m
_journal_volume 32
_journal_year 2013
_chemical_formula_sum 'C2 H12 B10 S3'
_chemical_formula_weight 240.40
_chemical_name_systematic
; 
 ? 
;
_space_group_IT_number 62
_symmetry_cell_setting orthorhombic
_symmetry_space_group_name_Hall '-P 2ac 2n'
_symmetry_space_group_name_H-M 'P n m a'
_atom_sites_solution_hydrogens geom
_atom_sites_solution_primary direct
_atom_sites_solution_secondary difmap
_audit_creation_method SHELXL-97
_cell_angle_alpha 90.00
_cell_angle_beta 90.00
_cell_angle_gamma 90.00
_cell_formula_units_Z 4
_cell_length_a 14.146(9)
_cell_length_b 11.768(7)
_cell_length_c 7.447(5)
_cell_measurement_temperature 291(2)
_cell_volume 1239.7(14)
_computing_structure_refinement 'SHELXL-97 (Sheldrick, 2008)'
_computing_structure_solution 'SHELXS-97 (Sheldrick, 2008)'
_diffrn_ambient_temperature 291(2)
_diffrn_measured_fraction_theta_full 0.998
_diffrn_measured_fraction_theta_max 0.998
_diffrn_radiation_monochromator graphite
_diffrn_radiation_source 'fine-focus sealed tube'
_diffrn_radiation_type MoK\a
_diffrn_radiation_wavelength 0.71073
_diffrn_reflns_av_R_equivalents 0.0571
_diffrn_reflns_av_sigmaI/netI 0.0811
_diffrn_reflns_limit_h_max 17
_diffrn_reflns_limit_h_min -15
_diffrn_reflns_limit_k_max 14
_diffrn_reflns_limit_k_min -13
_diffrn_reflns_limit_l_max 8
_diffrn_reflns_limit_l_min -9
_diffrn_reflns_number 6277
_diffrn_reflns_theta_full 25.96
_diffrn_reflns_theta_max 25.96
_diffrn_reflns_theta_min 2.88
_exptl_absorpt_coefficient_mu 0.546
_exptl_absorpt_correction_T_max 0.8893
_exptl_absorpt_correction_T_min 0.8533
_exptl_absorpt_correction_type multi-scan
_exptl_crystal_density_diffrn 1.288
_exptl_crystal_density_method 'not measured'
_exptl_crystal_F_000 488
_exptl_crystal_size_max 0.30
_exptl_crystal_size_mid 0.24
_exptl_crystal_size_min 0.22
_refine_diff_density_max 0.517
_refine_diff_density_min -0.244
_refine_diff_density_rms 0.059
_refine_ls_extinction_method none
_refine_ls_goodness_of_fit_ref 1.161
_refine_ls_hydrogen_treatment constr
_refine_ls_matrix_type full
_refine_ls_number_parameters 76
_refine_ls_number_reflns 1280
_refine_ls_number_restraints 0
_refine_ls_restrained_S_all 1.161
_refine_ls_R_factor_all 0.0854
_refine_ls_R_factor_gt 0.0540
_refine_ls_shift/su_max 0.000
_refine_ls_shift/su_mean 0.000
_refine_ls_structure_factor_coef Fsqd
_refine_ls_weighting_details 'calc w=1/[\s^2^(Fo^2^)+(0.0300P)^2^+0.2200P] where P=(Fo^2^+2Fc^2^)/3'
_refine_ls_weighting_scheme calc
_refine_ls_wR_factor_gt 0.0910
_refine_ls_wR_factor_ref 0.0985
_reflns_number_gt 812
_reflns_number_total 1280
_reflns_threshold_expression >2sigma(I)
_cod_data_source_file om400097m_si_001.cif
_cod_data_source_block 2
_cod_depositor_comments
;
The following automatic conversions were performed:

'_symmetry_cell_setting' value 'Orthorhombic' changed to
'orthorhombic' according to
/home/saulius/struct/CIF-dictionaries/cif_core.dic dictionary named
'cif_core.dic' version 2.4.2 from 2011-04-26.

Automatic conversion script
Id: cif_fix_values 1891 2012-01-12 08:04:46Z andrius 
;
_cod_original_cell_volume 1239.8(14)
_cod_original_sg_symbol_H-M Pnma
_cod_database_code 4080575

loop_
_symmetry_equiv_pos_as_xyz
'x, y, z'
'-x+1/2, -y, z+1/2'
'-x, y+1/2, -z'
'x+1/2, -y+1/2, -z+1/2'
'-x, -y, -z'
'x-1/2, y, -z-1/2'
'x, -y-1/2, z'
'-x-1/2, y-1/2, z-1/2'

loop_
_atom_site_label
_atom_site_type_symbol
_atom_site_fract_x
_atom_site_fract_y
_atom_site_fract_z
_atom_site_U_iso_or_equiv
_atom_site_adp_type
_atom_site_occupancy
_atom_site_symmetry_multiplicity
_atom_site_calc_flag
_atom_site_refinement_flags
B3 B 0.8127(4) 0.7500 0.3654(9) 0.0495(13) Uani 1 2 d S
H3 H 0.8840 0.7500 0.3063 0.059 Uiso 1 2 calc SR
B4 B 0.7456(3) 0.6223(3) 0.3687(6) 0.0501(10) Uani 1 1 d .
H4 H 0.7656 0.5350 0.3320 0.060 Uiso 1 1 calc R
B5 B 0.6715(3) 0.6426(3) 0.5341(6) 0.0482(9) Uani 1 1 d .
H5 H 0.6420 0.5709 0.6105 0.058 Uiso 1 1 calc R
B6 B 0.6965(4) 0.7500 0.6451(9) 0.0450(11) Uani 1 2 d S
H6 H 0.6880 0.7500 0.7919 0.054 Uiso 1 2 calc SR
B8 B 0.6011(3) 0.7500 0.4896(7) 0.0409(11) Uani 1 2 d S
B9 B 0.6369(3) 0.6771(3) 0.3010(5) 0.0431(9) Uani 1 1 d .
B10 B 0.7357(4) 0.7500 0.2232(8) 0.0467(12) Uani 1 2 d S
H10 H 0.7576 0.7500 0.0814 0.056 Uiso 1 2 calc SR
C1 C 0.7842(2) 0.6821(3) 0.5459(5) 0.0481(8) Uani 1 1 d .
H1A H 0.8272 0.6418 0.6227 0.058 Uiso 1 1 d R
S1 S 0.47401(8) 0.7500 0.55393(19) 0.0482(3) Uani 1 2 d S
H11E H 0.4652 0.7500 0.6817 0.058 Uiso 1 2 d SR
S2 S 0.55404(6) 0.60123(7) 0.15691(13) 0.0479(3) Uani 1 1 d .
H11D H 0.5505 0.6384 0.0423 0.072 Uiso 1 1 d R

loop_
_atom_site_aniso_label
_atom_site_aniso_U_11
_atom_site_aniso_U_22
_atom_site_aniso_U_33
_atom_site_aniso_U_23
_atom_site_aniso_U_13
_atom_site_aniso_U_12
B3 0.041(3) 0.058(3) 0.049(3) 0.000 0.001(3) 0.000
B4 0.049(2) 0.0398(17) 0.061(3) -0.0060(17) -0.014(2) 0.0141(14)
B5 0.050(2) 0.0476(19) 0.047(2) 0.0128(18) -0.0156(19) -0.0125(15)
B6 0.045(3) 0.048(2) 0.042(3) 0.000 -0.008(2) 0.000
B8 0.037(2) 0.051(3) 0.035(3) 0.000 0.001(2) 0.000
B9 0.0397(19) 0.0431(17) 0.047(2) -0.0130(14) -0.0070(17) 0.0033(14)
B10 0.053(3) 0.059(3) 0.028(3) 0.000 0.005(2) 0.000
C1 0.0486(19) 0.0461(16) 0.050(2) 0.0123(15) -0.0159(16) 0.0148(13)
S1 0.0435(7) 0.0511(6) 0.0502(7) 0.000 0.0149(6) 0.000
S2 0.0504(5) 0.0460(4) 0.0474(5) -0.0130(4) -0.0124(4) 0.0133(3)

loop_
_atom_type_symbol
_atom_type_description
_atom_type_scat_dispersion_real
_atom_type_scat_dispersion_imag
_atom_type_scat_source
C C 0.0033 0.0016 'International Tables Vol C Tables 4.2.6.8 and 6.1.1.4'
H H 0.0000 0.0000 'International Tables Vol C Tables 4.2.6.8 and 6.1.1.4'
B B 0.0013 0.0007 'International Tables Vol C Tables 4.2.6.8 and 6.1.1.4'
S S 0.1246 0.1234 'International Tables Vol C Tables 4.2.6.8 and 6.1.1.4'

loop_
_geom_angle_atom_site_label_1
_geom_angle_atom_site_label_2
_geom_angle_atom_site_label_3
_geom_angle
_geom_angle_site_symmetry_1
_geom_angle_site_symmetry_3
B10 B3 C1 113.7(4) . .
B10 B3 C1 113.7(4) . 7_575
C1 B3 C1 59.3(3) . 7_575
B10 B3 B4 68.1(2) . .
C1 B3 B4 55.7(2) . .
C1 B3 B4 105.8(4) 7_575 .
B10 B3 B4 68.1(2) . 7_575
C1 B3 B4 105.8(4) . 7_575
C1 B3 B4 55.7(2) 7_575 7_575
B4 B3 B4 115.4(4) . 7_575
B10 B3 H3 112.3 . .
C1 B3 H3 124.2 . .
C1 B3 H3 124.2 7_575 .
B4 B3 H3 119.7 . .
B4 B3 H3 119.7 7_575 .
C1 B4 B5 62.1(3) . .
C1 B4 B9 112.3(3) . .
B5 B4 B9 66.3(2) . .
C1 B4 B3 56.9(3) . .
B5 B4 B3 103.3(3) . .
B9 B4 B3 98.9(3) . .
C1 B4 B10 98.7(3) . .
B5 B4 B10 105.8(3) . .
B9 B4 B10 57.7(2) . .
B3 B4 B10 49.3(3) . .
C1 B4 H4 122.0 . .
B5 B4 H4 119.3 . .
B9 B4 H4 120.1 . .
B3 B4 H4 130.4 . .
B10 B4 H4 129.0 . .
B6 B5 B4 112.0(3) . .
B6 B5 B8 67.6(3) . .
B4 B5 B8 110.4(3) . .
B6 B5 C1 61.6(2) . .
B4 B5 C1 57.7(2) . .
B8 B5 C1 112.1(3) . .
B6 B5 B9 112.4(3) . .
B4 B5 B9 59.7(2) . .
B8 B5 B9 58.7(2) . .
C1 B5 B9 104.0(3) . .
B6 B5 H5 115.8 . .
B4 B5 H5 121.4 . .
B8 B5 H5 117.7 . .
C1 B5 H5 123.4 . .
B9 B5 H5 123.7 . .
B5 B6 B5 109.1(4) . 7_575
B5 B6 C1 109.1(4) . 7_575
B5 B6 C1 62.5(2) 7_575 7_575
B5 B6 C1 62.5(2) . .
B5 B6 C1 109.1(4) 7_575 .
C1 B6 C1 57.9(3) 7_575 .
B5 B6 B8 58.6(2) . .
B5 B6 B8 58.6(2) 7_575 .
C1 B6 B8 106.2(4) 7_575 .
C1 B6 B8 106.2(4) . .
B5 B6 H6 120.3 . .
B5 B6 H6 120.3 7_575 .
C1 B6 H6 121.8 7_575 .
C1 B6 H6 121.8 . .
B8 B6 H6 124.4 . .
B5 B8 B5 100.7(4) . 7_575
B5 B8 B9 66.6(2) . .
B5 B8 B9 111.8(3) 7_575 .
B5 B8 B9 111.8(3) . 7_575
B5 B8 B9 66.6(2) 7_575 7_575
B9 B8 B9 59.8(3) . 7_575
B5 B8 B6 53.8(2) . .
B5 B8 B6 53.8(2) 7_575 .
B9 B8 B6 108.0(3) . .
B9 B8 B6 108.0(3) 7_575 .
B5 B8 S1 122.2(2) . .
B5 B8 S1 122.2(2) 7_575 .
B9 B8 S1 119.6(3) . .
B9 B8 S1 119.6(3) 7_575 .
B6 B8 S1 124.4(4) . .
B9 B9 B8 60.09(16) 7_575 .
B9 B9 B10 60.45(15) 7_575 .
B8 B9 B10 105.2(3) . .
B9 B9 B4 111.73(16) 7_575 .
B8 B9 B4 102.0(3) . .
B10 B9 B4 64.5(2) . .
B9 B9 S2 119.33(12) 7_575 .
B8 B9 S2 122.4(3) . .
B10 B9 S2 124.2(3) . .
B4 B9 S2 123.8(2) . .
B9 B9 B5 102.70(15) 7_575 .
B8 B9 B5 54.7(2) . .
B10 B9 B5 102.0(3) . .
B4 B9 B5 54.1(2) . .
S2 B9 B5 128.0(2) . .
B3 B10 B9 110.1(4) . 7_575
B3 B10 B9 110.1(4) . .
B9 B10 B9 59.1(3) 7_575 .
B3 B10 B4 62.6(2) . .
B9 B10 B4 105.4(3) 7_575 .
B9 B10 B4 57.8(2) . .
B3 B10 B4 62.6(2) . 7_575
B9 B10 B4 57.8(2) 7_575 7_575
B9 B10 B4 105.4(3) . 7_575
B4 B10 B4 108.0(4) . 7_575
B3 B10 H10 117.9 . .
B9 B10 H10 123.0 7_575 .
B9 B10 H10 123.0 . .
B4 B10 H10 122.6 . .
B4 B10 H10 122.6 7_575 .
B4 C1 C1 116.25(17) . 7_575
B4 C1 B3 67.3(3) . .
C1 C1 B3 60.36(17) 7_575 .
B4 C1 B6 109.1(3) . .
C1 C1 B6 61.05(15) 7_575 .
B3 C1 B6 108.7(3) . .
B4 C1 B5 60.2(3) . .
C1 C1 B5 106.24(17) 7_575 .
B3 C1 B5 109.5(3) . .
B6 C1 B5 55.8(2) . .
B4 C1 H1A 119.5 . .
C1 C1 H1A 119.7 7_575 .
B3 C1 H1A 125.6 . .
B6 C1 H1A 116.7 . .
B5 C1 H1A 120.0 . .
B8 S1 H11E 112.4 . .
B9 S2 H11D 109.5 . .

loop_
_geom_bond_atom_site_label_1
_geom_bond_atom_site_label_2
_geom_bond_distance
_geom_bond_site_symmetry_2
B3 B10 1.519(9) .
B3 C1 1.615(7) .
B3 C1 1.615(7) 7_575
B3 B4 1.779(5) .
B3 B4 1.779(5) 7_575
B3 H3 1.1000 .
B4 C1 1.593(5) .
B4 B5 1.635(7) .
B4 B9 1.742(5) .
B4 B10 1.858(5) .
B4 H4 1.1000 .
B5 B6 1.552(5) .
B5 B8 1.643(5) .
B5 C1 1.664(5) .
B5 B9 1.848(6) .
B5 H5 1.1000 .
B6 B5 1.552(5) 7_575
B6 C1 1.650(6) 7_575
B6 C1 1.651(6) .
B6 B8 1.778(8) .
B6 H6 1.1000 .
B8 B5 1.643(5) 7_575
B8 B9 1.721(6) .
B8 B9 1.721(6) 7_575
B8 S1 1.861(5) .
B9 B9 1.716(7) 7_575
B9 B10 1.740(6) .
B9 S2 1.823(4) .
B10 B9 1.740(6) 7_575
B10 B4 1.859(5) 7_575
B10 H10 1.1000 .
C1 C1 1.598(6) 7_575
C1 H1A 0.9600 .
S1 H11E 0.9600 .
S2 H11D 0.9600 .
